data_4075864
loop_
_publ_author_name
'Hodson, Bruce E.'
'McGrath, Thomas D.'
'Stone, F. Gordon A.'

_publ_section_title
;
 Synthesis and Reactivity of the 13-Vertex Metallacarborane Anions
 [4,4,4-(CO)3-closo-4,1,6-MC2B10H12]-(M = Re, Mn)
;
_journal_issue 14
_journal_name_full Organometallics
_journal_page_first 3386
_journal_paper_doi 10.1021/om050226g
_journal_volume 24
_journal_year 2005
_chemical_formula_sum 'C42 H44 B10 N O3 P2 Re'
_chemical_formula_weight 967.02
_chemical_name_systematic
; 
 ? 
;
_space_group_IT_number 14
_symmetry_cell_setting monoclinic
_symmetry_space_group_name_Hall '-P 2yn'
_symmetry_space_group_name_H-M 'P 1 21/n 1'
_atom_sites_solution_hydrogens geom
_atom_sites_solution_primary direct
_atom_sites_solution_secondary difmap
_audit_creation_method SHELXL-97
_cell_angle_alpha 90.00
_cell_angle_beta 103.707(3)
_cell_angle_gamma 90.00
_cell_formula_units_Z 4
_cell_length_a 13.9958(10)
_cell_length_b 21.9350(15)
_cell_length_c 14.3679(10)
_cell_measurement_reflns_used 9206
_cell_measurement_temperature 110(2)
_cell_measurement_theta_max 30.49
_cell_measurement_theta_min 2.36
_cell_volume 4285.3(5)
_computing_cell_refinement 'Bruker APEX2 (Bruker, 2003)'
_computing_data_collection 'Bruker APEX2 (Bruker, 2003)'
_computing_data_reduction 'Bruker APEX2 (Bruker, 2003)'
_computing_molecular_graphics 'Bruker SHELXTL (Bruker, 2001)'
_computing_publication_material 'Bruker SHELXTL (Bruker, 2001)'
_computing_structure_refinement 'Bruker SHELXTL (Bruker, 2001)'
_computing_structure_solution 'Bruker SHELXTL (Bruker, 2001)'
_diffrn_ambient_temperature 110(2)
_diffrn_measured_fraction_theta_full 0.998
_diffrn_measured_fraction_theta_max 0.985
_diffrn_measurement_device_type 'Bruker Nonius X8 Apex CCD area detector'
_diffrn_measurement_method 'phi and omega scans'
_diffrn_radiation_monochromator graphite
_diffrn_radiation_source 'fine-focus sealed tube'
_diffrn_radiation_type MoK\a
_diffrn_radiation_wavelength 0.71073
_diffrn_reflns_av_R_equivalents 0.0394
_diffrn_reflns_av_sigmaI/netI 0.0420
_diffrn_reflns_limit_h_max 18
_diffrn_reflns_limit_h_min -21
_diffrn_reflns_limit_k_max 29
_diffrn_reflns_limit_k_min -33
_diffrn_reflns_limit_l_max 21
_diffrn_reflns_limit_l_min -21
_diffrn_reflns_number 71728
_diffrn_reflns_theta_full 30.00
_diffrn_reflns_theta_max 32.58
_diffrn_reflns_theta_min 2.33
_exptl_absorpt_coefficient_mu 2.951
_exptl_absorpt_correction_T_max 0.749
_exptl_absorpt_correction_T_min 0.621
_exptl_absorpt_correction_type multi-scan
_exptl_absorpt_process_details 'SADABS (Bruker, 2003)'
_exptl_crystal_colour 'pale yellow'
_exptl_crystal_density_diffrn 1.499
_exptl_crystal_density_method 'not measured'
_exptl_crystal_description block
_exptl_crystal_F_000 1928
_exptl_crystal_size_max 0.17
_exptl_crystal_size_mid 0.16
_exptl_crystal_size_min 0.12
_refine_diff_density_max 2.393
_refine_diff_density_min -1.510
_refine_diff_density_rms 0.125
_refine_ls_extinction_method none
_refine_ls_goodness_of_fit_ref 1.077
_refine_ls_hydrogen_treatment mixed
_refine_ls_matrix_type full
_refine_ls_number_parameters 638
_refine_ls_number_reflns 15379
_refine_ls_number_restraints 1
_refine_ls_restrained_S_all 1.078
_refine_ls_R_factor_all 0.0576
_refine_ls_R_factor_gt 0.0351
_refine_ls_shift/su_max 0.003
_refine_ls_shift/su_mean 0.000
_refine_ls_structure_factor_coef Fsqd
_refine_ls_weighting_details 'calc w=1/[\s^2^(Fo^2^)+(0.0401P)^2^+2.9340P] where P=(Fo^2^+2Fc^2^)/3'
_refine_ls_weighting_scheme calc
_refine_ls_wR_factor_gt 0.0833
_refine_ls_wR_factor_ref 0.0901
_reflns_number_gt 11136
_reflns_number_total 15379
_reflns_threshold_expression >2sigma(I)
_cod_data_source_file om050226gsi20050323_054926.cif
_cod_data_source_block 4
_cod_depositor_comments
;
The following automatic conversions were performed:

'_symmetry_cell_setting' value 'Monoclinic' changed to 'monoclinic'
according to /home/saulius/struct/CIF-dictionaries/cif_core.dic
dictionary named 'cif_core.dic' version 2.4.1 from 2010-06-29.

Automatic conversion script
Id: cif_fix_values 1715 2011-07-08 13:25:40Z adriana 
;
_cod_original_sg_symbol_H-M 'P2(1)/n  '
_cod_database_code 4075864

loop_
_symmetry_equiv_pos_as_xyz
'x, y, z'
'-x+1/2, y+1/2, -z+1/2'
'-x, -y, -z'
'x-1/2, -y-1/2, z-1/2'

loop_
_atom_site_label
_atom_site_type_symbol
_atom_site_fract_x
_atom_site_fract_y
_atom_site_fract_z
_atom_site_U_iso_or_equiv
_atom_site_adp_type
_atom_site_occupancy
_atom_site_symmetry_multiplicity
_atom_site_calc_flag
_atom_site_refinement_flags
C1 C 0.8947(2) 0.02304(17) 0.8574(2) 0.0381(7) Uani 1 1 d .
H1 H 0.965(3) -0.0024(14) 0.879(3) 0.046 Uiso 1 1 d .
B2 B 0.8168(2) 0.01364(16) 0.7614(2) 0.0269(6) Uani 1 1 d .
H2 H 0.837(2) -0.0258(15) 0.720(2) 0.032 Uiso 1 1 d .
B3 B 0.8879(3) 0.07178(17) 0.9294(3) 0.0412(9) Uani 1 1 d D
H3 H 0.947(2) 0.0753(16) 1.0028(17) 0.049 Uiso 1 1 d D
Re4 Re 0.755067(7) -0.002240(4) 0.901632(7) 0.01955(4) Uani 1 1 d .
C41 C 0.6331(2) -0.02330(15) 0.9334(3) 0.0370(7) Uani 1 1 d .
O1 O 0.56054(18) -0.03734(13) 0.9509(2) 0.0600(8) Uani 1 1 d .
C42 C 0.8223(2) -0.02376(12) 1.0322(2) 0.0248(5) Uani 1 1 d .
O2 O 0.86250(16) -0.03321(9) 1.11009(16) 0.0331(5) Uani 1 1 d .
C43 C 0.7571(2) -0.08473(12) 0.8573(2) 0.0263(5) Uani 1 1 d .
O3 O 0.75944(18) -0.13328(9) 0.82719(16) 0.0397(5) Uani 1 1 d .
B5 B 0.8917(3) 0.09097(16) 0.7898(4) 0.0443(10) Uani 1 1 d .
H5 H 0.960(3) 0.0992(16) 0.773(3) 0.053 Uiso 1 1 d .
C6 C 0.7761(3) 0.10390(13) 0.9258(2) 0.0393(8) Uani 1 1 d .
H6 H 0.7686 0.1144 0.9964 0.047 Uiso 1 1 calc R
B7 B 0.6884(2) 0.03804(13) 0.7409(2) 0.0231(6) Uani 1 1 d .
C71 C 0.6062(2) -0.00197(12) 0.6700(2) 0.0311(6) Uani 1 1 d .
H71A H 0.5854 0.0189 0.6083 0.047 Uiso 1 1 calc R
H71B H 0.5494 -0.0073 0.6981 0.047 Uiso 1 1 calc R
H71C H 0.6336 -0.0420 0.6605 0.047 Uiso 1 1 calc R
B8 B 0.7744(3) 0.08188(15) 0.6942(3) 0.0314(7) Uani 1 1 d .
H8 H 0.769(2) 0.0777(15) 0.622(2) 0.038 Uiso 1 1 d .
B9 B 0.8576(3) 0.14505(16) 0.8755(3) 0.0392(9) Uani 1 1 d .
H9 H 0.907(3) 0.1798(16) 0.917(3) 0.047 Uiso 1 1 d .
B10 B 0.6654(3) 0.08390(14) 0.8394(3) 0.0329(8) Uani 1 1 d .
H10 H 0.597(2) 0.0855(15) 0.853(2) 0.039 Uiso 1 1 d .
B11 B 0.8006(3) 0.15033(14) 0.7539(3) 0.0303(7) Uani 1 1 d .
H11 H 0.819(2) 0.1909(15) 0.721(2) 0.036 Uiso 1 1 d .
B12 B 0.6799(2) 0.11835(13) 0.7314(2) 0.0223(6) Uani 1 1 d .
H12 H 0.626(2) 0.1381(13) 0.686(2) 0.027 Uiso 1 1 d .
B13 B 0.7300(2) 0.15609(13) 0.8423(2) 0.0252(6) Uani 1 1 d .
H13 H 0.704(2) 0.2015(14) 0.867(2) 0.030 Uiso 1 1 d .
P1 P 0.27359(4) 0.72382(2) 0.78369(4) 0.01409(11) Uani 1 1 d .
P2 P 0.26089(4) 0.60910(3) 0.89223(4) 0.01471(12) Uani 1 1 d .
N1 N 0.26249(15) 0.65376(8) 0.80551(15) 0.0184(4) Uani 1 1 d .
C51 C 0.16743(17) 0.76822(10) 0.79097(17) 0.0163(4) Uani 1 1 d .
C52 C 0.07562(19) 0.73953(12) 0.7745(2) 0.0224(5) Uani 1 1 d .
H52 H 0.072(2) 0.6987(13) 0.762(2) 0.020(7) Uiso 1 1 d .
C53 C -0.0079(2) 0.77371(14) 0.7756(2) 0.0308(6) Uani 1 1 d .
H53 H -0.069(2) 0.7532(14) 0.767(2) 0.031(8) Uiso 1 1 d .
C54 C -0.0006(2) 0.83590(14) 0.7918(2) 0.0328(6) Uani 1 1 d .
H54A H -0.0580 0.8590 0.7916 0.039 Uiso 1 1 calc R
C55 C 0.0901(2) 0.86465(12) 0.8084(2) 0.0276(6) Uani 1 1 d .
H55A H 0.0946 0.9073 0.8198 0.033 Uiso 1 1 calc R
C56 C 0.17408(19) 0.83126(11) 0.80831(19) 0.0202(5) Uani 1 1 d .
H56 H 0.237(2) 0.8496(13) 0.822(2) 0.024(8) Uiso 1 1 d .
C61 C 0.28952(16) 0.72924(10) 0.66309(17) 0.0147(4) Uani 1 1 d .
C62 C 0.33963(18) 0.68243(11) 0.62832(19) 0.0189(5) Uani 1 1 d .
H62 H 0.356(2) 0.6469(15) 0.665(2) 0.036(9) Uiso 1 1 d .
C63 C 0.36086(19) 0.68798(12) 0.5393(2) 0.0225(5) Uani 1 1 d .
H63 H 0.396(2) 0.6575(14) 0.521(2) 0.029(8) Uiso 1 1 d .
C64 C 0.33132(19) 0.73951(12) 0.48382(19) 0.0222(5) Uani 1 1 d .
H64 H 0.344(2) 0.7416(13) 0.423(2) 0.022(7) Uiso 1 1 d .
C65 C 0.28067(19) 0.78570(11) 0.51772(19) 0.0217(5) Uani 1 1 d .
H65A H 0.2600 0.8207 0.4793 0.026 Uiso 1 1 calc R
C66 C 0.26013(18) 0.78100(11) 0.60699(18) 0.0188(5) Uani 1 1 d .
H66 H 0.228(2) 0.8112(13) 0.631(2) 0.019(7) Uiso 1 1 d .
C71A C 0.38015(17) 0.76006(10) 0.85905(17) 0.0161(4) Uani 1 1 d .
C72 C 0.3785(2) 0.77844(11) 0.95180(19) 0.0224(5) Uani 1 1 d .
H72 H 0.320(2) 0.7743(15) 0.971(2) 0.034(9) Uiso 1 1 d .
C73 C 0.4623(2) 0.80236(13) 1.0118(2) 0.0302(6) Uani 1 1 d .
H73 H 0.458(2) 0.8182(15) 1.072(3) 0.037(9) Uiso 1 1 d .
C74 C 0.5485(2) 0.80815(13) 0.9800(2) 0.0315(7) Uani 1 1 d .
H74 H 0.608(2) 0.8234(14) 1.023(2) 0.033(9) Uiso 1 1 d .
C75 C 0.5509(2) 0.78938(12) 0.8888(2) 0.0272(6) Uani 1 1 d .
H75 H 0.610(3) 0.7936(15) 0.872(3) 0.041(10) Uiso 1 1 d .
C76 C 0.46728(18) 0.76551(11) 0.8280(2) 0.0203(5) Uani 1 1 d .
H76 H 0.471(2) 0.7538(12) 0.769(2) 0.017(7) Uiso 1 1 d .
C81 C 0.38208(17) 0.59381(10) 0.96460(19) 0.0177(5) Uani 1 1 d .
C82 C 0.39360(19) 0.55983(12) 1.0492(2) 0.0221(5) Uani 1 1 d .
H82 H 0.341(2) 0.5489(12) 1.067(2) 0.017(7) Uiso 1 1 d .
C83 C 0.48637(19) 0.54742(12) 1.1049(2) 0.0248(5) Uani 1 1 d .
H83A H 0.4939 0.5242 1.1621 0.030 Uiso 1 1 calc R
C84 C 0.56883(19) 0.56917(13) 1.0769(2) 0.0279(6) Uani 1 1 d .
H84A H 0.6328 0.5612 1.1154 0.033 Uiso 1 1 calc R
C85 C 0.55766(19) 0.60220(12) 0.9933(2) 0.0287(6) Uani 1 1 d .
H85A H 0.6143 0.6166 0.9744 0.034 Uiso 1 1 calc R
C86 C 0.46506(19) 0.61462(11) 0.9363(2) 0.0228(5) Uani 1 1 d .
H86 H 0.4598(19) 0.6343(12) 0.883(2) 0.013(7) Uiso 1 1 d .
C91 C 0.18709(17) 0.63375(10) 0.97258(18) 0.0168(4) Uani 1 1 d .
C92 C 0.08571(18) 0.62452(11) 0.94630(19) 0.0196(5) Uani 1 1 d .
H92 H 0.056(2) 0.6042(12) 0.892(2) 0.016(7) Uiso 1 1 d .
C93 C 0.0267(2) 0.64651(13) 1.00384(19) 0.0252(5) Uani 1 1 d .
H93A H -0.0424 0.6400 0.9861 0.030 Uiso 1 1 calc R
C94 C 0.0682(2) 0.67798(12) 1.0873(2) 0.0272(6) Uani 1 1 d .
H94 H 0.029(2) 0.6921(14) 1.126(2) 0.030(8) Uiso 1 1 d .
C95 C 0.1686(2) 0.68701(12) 1.1140(2) 0.0267(6) Uani 1 1 d .
H95 H 0.193(2) 0.7057(15) 1.169(3) 0.036(9) Uiso 1 1 d .
C96 C 0.22912(19) 0.66545(11) 1.05698(19) 0.0209(5) Uani 1 1 d .
H96A H 0.2981 0.6722 1.0751 0.025 Uiso 1 1 calc R
C101 C 0.20801(16) 0.53812(10) 0.83950(18) 0.0164(4) Uani 1 1 d .
C102 C 0.18243(19) 0.49258(10) 0.8976(2) 0.0212(5) Uani 1 1 d .
H102 H 0.194(2) 0.4993(11) 0.966(2) 0.015(8) Uiso 1 1 d .
C103 C 0.14395(19) 0.43807(11) 0.8559(2) 0.0283(6) Uani 1 1 d .
H10C H 0.1270 0.4068 0.8948 0.034 Uiso 1 1 calc R
C104 C 0.1301(2) 0.42884(12) 0.7586(2) 0.0312(7) Uani 1 1 d .
H10B H 0.1030 0.3915 0.7309 0.037 Uiso 1 1 calc R
C105 C 0.1555(2) 0.47386(13) 0.7012(2) 0.0339(7) Uani 1 1 d .
H10A H 0.1461 0.4674 0.6343 0.041 Uiso 1 1 calc R
C106 C 0.1950(2) 0.52873(12) 0.7425(2) 0.0244(5) Uani 1 1 d .
H106 H 0.211(2) 0.5599(13) 0.700(2) 0.023(7) Uiso 1 1 d .

loop_
_atom_site_aniso_label
_atom_site_aniso_U_11
_atom_site_aniso_U_22
_atom_site_aniso_U_33
_atom_site_aniso_U_23
_atom_site_aniso_U_13
_atom_site_aniso_U_12
C1 0.0292(16) 0.0521(19) 0.0343(19) 0.0053(15) 0.0101(14) -0.0086(14)
B2 0.0268(15) 0.0380(16) 0.0182(15) -0.0023(12) 0.0101(12) -0.0083(12)
B3 0.0322(18) 0.0332(18) 0.058(3) 0.0080(17) 0.0101(18) 0.0010(14)
Re4 0.02399(6) 0.01795(5) 0.01945(6) -0.00099(4) 0.01056(4) -0.00138(4)
C41 0.0344(16) 0.0372(16) 0.043(2) 0.0161(14) 0.0171(15) 0.0066(13)
O1 0.0359(13) 0.0733(19) 0.080(2) 0.0312(16) 0.0313(14) 0.0055(12)
C42 0.0319(14) 0.0204(11) 0.0253(15) -0.0016(10) 0.0131(12) -0.0038(10)
O2 0.0401(12) 0.0321(11) 0.0264(12) 0.0038(9) 0.0066(10) -0.0052(9)
C43 0.0285(14) 0.0277(13) 0.0192(14) 0.0012(10) -0.0010(11) 0.0009(10)
O3 0.0640(15) 0.0226(10) 0.0274(12) -0.0035(8) 0.0007(11) 0.0038(10)
B5 0.0338(19) 0.0276(16) 0.080(3) 0.0016(18) 0.029(2) -0.0041(14)
C6 0.074(2) 0.0233(13) 0.0226(15) -0.0064(11) 0.0156(15) -0.0034(14)
B7 0.0268(15) 0.0208(12) 0.0228(16) -0.0020(11) 0.0084(12) -0.0030(11)
C71 0.0355(15) 0.0254(13) 0.0302(16) -0.0001(11) 0.0033(13) -0.0037(11)
B8 0.0416(19) 0.0309(16) 0.0281(19) 0.0084(13) 0.0212(16) 0.0009(13)
B9 0.0316(17) 0.0280(16) 0.048(2) 0.0133(15) -0.0102(16) -0.0110(13)
B10 0.052(2) 0.0201(14) 0.0325(19) 0.0001(12) 0.0214(17) 0.0049(13)
B11 0.0374(18) 0.0249(15) 0.0297(18) 0.0026(12) 0.0103(15) -0.0074(13)
B12 0.0247(14) 0.0221(13) 0.0181(15) -0.0004(11) 0.0011(12) -0.0023(11)
B13 0.0281(15) 0.0179(12) 0.0276(17) -0.0027(11) 0.0023(13) -0.0020(11)
P1 0.0169(3) 0.0114(2) 0.0142(3) 0.0013(2) 0.0042(2) -0.0013(2)
P2 0.0165(3) 0.0122(2) 0.0166(3) 0.0025(2) 0.0061(2) -0.0005(2)
N1 0.0250(10) 0.0126(8) 0.0182(11) 0.0014(7) 0.0064(9) -0.0034(7)
C51 0.0180(11) 0.0183(10) 0.0136(12) 0.0022(8) 0.0057(9) -0.0005(8)
C52 0.0208(12) 0.0236(12) 0.0226(14) 0.0029(10) 0.0049(10) -0.0038(9)
C53 0.0189(12) 0.0394(16) 0.0349(17) 0.0062(13) 0.0083(12) -0.0008(11)
C54 0.0244(13) 0.0393(16) 0.0361(18) 0.0034(13) 0.0101(13) 0.0109(12)
C55 0.0308(14) 0.0244(12) 0.0280(16) 0.0005(11) 0.0077(12) 0.0090(10)
C56 0.0215(12) 0.0192(11) 0.0199(13) -0.0001(9) 0.0051(10) 0.0017(9)
C61 0.0158(10) 0.0138(9) 0.0138(11) 0.0006(8) 0.0022(9) -0.0020(8)
C62 0.0212(12) 0.0171(10) 0.0173(13) 0.0000(9) 0.0024(10) 0.0017(9)
C63 0.0240(12) 0.0237(12) 0.0205(14) -0.0036(10) 0.0069(11) 0.0022(10)
C64 0.0268(13) 0.0266(12) 0.0138(13) -0.0012(9) 0.0063(10) -0.0053(10)
C65 0.0248(12) 0.0197(11) 0.0204(13) 0.0031(9) 0.0045(10) -0.0023(9)
C66 0.0223(12) 0.0156(10) 0.0200(13) 0.0010(9) 0.0079(10) -0.0001(8)
C71A 0.0195(11) 0.0125(9) 0.0153(12) 0.0028(8) 0.0018(9) 0.0002(8)
C72 0.0234(12) 0.0224(11) 0.0200(13) -0.0004(10) 0.0025(10) 0.0028(9)
C73 0.0317(15) 0.0309(14) 0.0231(16) -0.0054(11) -0.0031(12) 0.0065(11)
C74 0.0234(13) 0.0276(13) 0.0351(18) -0.0030(12) -0.0096(13) 0.0010(11)
C75 0.0196(12) 0.0244(12) 0.0356(17) 0.0017(11) 0.0025(12) -0.0018(10)
C76 0.0203(11) 0.0192(11) 0.0208(13) 0.0038(9) 0.0035(10) -0.0021(9)
C81 0.0161(11) 0.0164(10) 0.0206(13) -0.0003(9) 0.0043(9) -0.0007(8)
C82 0.0173(11) 0.0265(12) 0.0221(14) 0.0025(10) 0.0037(10) -0.0020(9)
C83 0.0228(12) 0.0290(13) 0.0200(13) -0.0019(10) 0.0001(10) 0.0040(10)
C84 0.0185(12) 0.0297(13) 0.0332(16) -0.0083(11) 0.0014(11) 0.0039(10)
C85 0.0173(12) 0.0311(14) 0.0409(18) -0.0051(12) 0.0133(12) -0.0005(10)
C86 0.0231(12) 0.0194(11) 0.0287(15) 0.0032(10) 0.0116(11) -0.0002(9)
C91 0.0210(11) 0.0131(9) 0.0176(12) 0.0029(8) 0.0071(10) 0.0016(8)
C92 0.0202(11) 0.0222(11) 0.0167(13) 0.0028(9) 0.0052(10) 0.0031(9)
C93 0.0233(12) 0.0302(13) 0.0244(15) 0.0038(10) 0.0103(11) 0.0060(10)
C94 0.0359(15) 0.0241(12) 0.0260(15) 0.0013(10) 0.0162(13) 0.0086(11)
C95 0.0415(16) 0.0190(11) 0.0197(14) -0.0034(10) 0.0075(12) 0.0005(11)
C96 0.0256(12) 0.0184(11) 0.0181(13) -0.0001(9) 0.0042(10) -0.0012(9)
C101 0.0152(10) 0.0111(9) 0.0238(13) 0.0008(8) 0.0065(9) 0.0003(8)
C102 0.0192(11) 0.0162(11) 0.0292(15) 0.0061(9) 0.0080(10) 0.0005(8)
C103 0.0226(12) 0.0134(10) 0.053(2) 0.0059(11) 0.0170(13) -0.0020(9)
C104 0.0276(14) 0.0165(11) 0.053(2) -0.0118(12) 0.0169(14) -0.0054(10)
C105 0.0406(17) 0.0260(14) 0.0396(19) -0.0150(13) 0.0188(15) -0.0089(12)
C106 0.0305(14) 0.0190(12) 0.0259(15) -0.0030(10) 0.0110(12) -0.0052(10)

loop_
_atom_type_symbol
_atom_type_description
_atom_type_scat_dispersion_real
_atom_type_scat_dispersion_imag
_atom_type_scat_source
C C 0.0033 0.0016 'International Tables Vol C Tables 4.2.6.8 and 6.1.1.4'
H H 0.0000 0.0000 'International Tables Vol C Tables 4.2.6.8 and 6.1.1.4'
B B 0.0013 0.0007 'International Tables Vol C Tables 4.2.6.8 and 6.1.1.4'
N N 0.0061 0.0033 'International Tables Vol C Tables 4.2.6.8 and 6.1.1.4'
O O 0.0106 0.0060 'International Tables Vol C Tables 4.2.6.8 and 6.1.1.4'
P P 0.1023 0.0942 'International Tables Vol C Tables 4.2.6.8 and 6.1.1.4'
Re Re -1.0185 7.2310 'International Tables Vol C Tables 4.2.6.8 and 6.1.1.4'

loop_
_geom_angle_atom_site_label_1
_geom_angle_atom_site_label_2
_geom_angle_atom_site_label_3
_geom_angle
B3 C1 B2 123.9(3)
B3 C1 B5 77.4(3)
B2 C1 B5 72.9(2)
B3 C1 Re4 77.42(19)
B2 C1 Re4 75.30(17)
B5 C1 Re4 116.7(2)
C1 B2 B8 115.9(3)
C1 B2 B7 123.9(3)
B8 B2 B7 59.03(18)
C1 B2 B5 58.6(2)
B8 B2 B5 59.4(2)
B7 B2 B5 103.5(2)
C1 B2 Re4 65.83(16)
B8 B2 Re4 115.58(19)
B7 B2 Re4 69.03(14)
B5 B2 Re4 103.23(19)
C1 B3 C6 118.6(3)
C1 B3 B9 112.8(3)
C6 B3 B9 59.6(2)
C1 B3 B5 57.1(2)
C6 B3 B5 96.9(2)
B9 B3 B5 56.9(2)
C1 B3 Re4 65.35(18)
C6 B3 Re4 67.04(16)
B9 B3 Re4 115.8(2)
B5 B3 Re4 99.9(2)
C43 Re4 C41 86.35(14)
C43 Re4 C42 92.81(11)
C41 Re4 C42 88.11(13)
C43 Re4 C1 93.21(13)
C41 Re4 C1 177.44(13)
C42 Re4 C1 94.43(12)
C43 Re4 B10 133.38(12)
C41 Re4 B10 81.83(13)
C42 Re4 B10 131.36(12)
C1 Re4 B10 96.68(13)
C43 Re4 C6 165.05(12)
C41 Re4 C6 106.77(13)
C42 Re4 C6 94.74(12)
C1 Re4 C6 73.37(13)
B10 Re4 C6 45.02(13)
C43 Re4 B2 79.73(12)
C41 Re4 B2 138.61(14)
C42 Re4 B2 131.02(12)
C1 Re4 B2 38.87(12)
B10 Re4 B2 80.11(12)
C6 Re4 B2 85.58(11)
C43 Re4 B3 127.81(13)
C41 Re4 B3 143.98(15)
C42 Re4 B3 80.05(13)
C1 Re4 B3 37.23(14)
B10 Re4 B3 80.95(13)
C6 Re4 B3 41.68(13)
B2 Re4 B3 68.09(14)
C43 Re4 B7 93.43(11)
C41 Re4 B7 98.59(12)
C42 Re4 B7 171.11(10)
C1 Re4 B7 78.91(11)
B10 Re4 B7 44.95(11)
C6 Re4 B7 77.79(11)
B2 Re4 B7 44.44(11)
B3 Re4 B7 91.12(13)
O1 C41 Re4 178.1(4)
O2 C42 Re4 176.4(2)
O3 C43 Re4 177.0(3)
C1 B5 B11 133.2(3)
C1 B5 B9 98.7(3)
B11 B5 B9 56.89(19)
C1 B5 B8 102.3(2)
B11 B5 B8 55.6(2)
B9 B5 B8 103.6(2)
C1 B5 B2 48.52(18)
B11 B5 B2 104.7(2)
B9 B5 B2 118.6(2)
B8 B5 B2 55.48(18)
C1 B5 B3 45.48(19)
B11 B5 B3 104.3(2)
B9 B5 B3 54.2(2)
B8 B5 B3 118.0(2)
B2 B5 B3 83.8(2)
B13 C6 B3 120.0(3)
B13 C6 B9 61.74(19)
B3 C6 B9 62.6(2)
B13 C6 B10 63.2(2)
B3 C6 B10 123.8(3)
B9 C6 B10 112.5(2)
B13 C6 Re4 123.8(2)
B3 C6 Re4 71.27(17)
B9 C6 Re4 121.4(2)
B10 C6 Re4 66.45(14)
C71 B7 B12 118.1(2)
C71 B7 B8 120.0(3)
B12 B7 B8 58.31(17)
C71 B7 B10 124.2(2)
B12 B7 B10 59.38(17)
B8 B7 B10 104.6(2)
C71 B7 B2 118.1(2)
B12 B7 B2 110.4(2)
B8 B7 B2 59.72(18)
B10 B7 B2 112.6(2)
C71 B7 Re4 117.26(18)
B12 B7 Re4 115.94(18)
B8 B7 Re4 114.11(19)
B10 B7 Re4 64.20(15)
B2 B7 Re4 66.53(14)
B11 B8 B12 62.18(19)
B11 B8 B7 111.3(2)
B12 B8 B7 60.22(17)
B11 B8 B2 116.9(3)
B12 B8 B2 113.4(2)
B7 B8 B2 61.25(17)
B11 B8 B5 60.0(2)
B12 B8 B5 108.8(2)
B7 B8 B5 109.3(2)
B2 B8 B5 65.1(2)
C6 B9 B11 105.1(2)
C6 B9 B13 57.2(2)
B11 B9 B13 61.6(2)
C6 B9 B3 57.8(2)
B11 B9 B3 119.9(3)
B13 B9 B3 111.3(2)
C6 B9 B5 103.9(2)
B11 B9 B5 60.4(2)
B13 B9 B5 108.3(3)
B3 B9 B5 68.9(2)
B12 B10 C6 103.9(2)
B12 B10 B13 59.44(18)
C6 B10 B13 55.13(18)
B12 B10 B7 58.71(17)
C6 B10 B7 112.8(2)
B13 B10 B7 108.6(2)
B12 B10 Re4 121.11(19)
C6 B10 Re4 68.53(15)
B13 B10 Re4 118.5(2)
B7 B10 Re4 70.86(14)
B8 B11 B9 115.7(2)
B8 B11 B12 59.17(18)
B9 B11 B12 110.1(2)
B8 B11 B13 109.0(2)
B9 B11 B13 59.4(2)
B12 B11 B13 59.92(18)
B8 B11 B5 64.4(2)
B9 B11 B5 62.8(2)
B12 B11 B5 109.9(2)
B13 B11 B5 108.5(2)
B8 B12 B7 61.48(17)
B8 B12 B10 109.0(2)
B7 B12 B10 61.91(17)
B8 B12 B13 108.8(2)
B7 B12 B13 112.8(2)
B10 B12 B13 61.35(19)
B8 B12 B11 58.65(19)
B7 B12 B11 109.5(2)
B10 B12 B11 107.9(2)
B13 B12 B11 60.13(18)
C6 B13 B9 61.0(2)
C6 B13 B12 109.0(2)
B9 B13 B12 109.8(2)
C6 B13 B11 106.1(2)
B9 B13 B11 59.0(2)
B12 B13 B11 59.95(18)
C6 B13 B10 61.7(2)
B9 B13 B10 110.8(2)
B12 B13 B10 59.21(17)
B11 B13 B10 106.1(2)
N1 P1 C51 113.11(11)
N1 P1 C61 107.13(11)
C51 P1 C61 108.17(11)
N1 P1 C71A 114.48(11)
C51 P1 C71A 107.62(11)
C61 P1 C71A 105.94(11)
N1 P2 C81 112.43(11)
N1 P2 C91 115.68(11)
C81 P2 C91 106.88(12)
N1 P2 C101 106.39(11)
C81 P2 C101 108.51(11)
C91 P2 C101 106.62(11)
P1 N1 P2 140.68(14)
C52 C51 C56 119.5(2)
C52 C51 P1 118.96(18)
C56 C51 P1 121.48(18)
C53 C52 C51 119.7(2)
C54 C53 C52 120.2(3)
C53 C54 C55 120.4(3)
C56 C55 C54 120.1(3)
C55 C56 C51 120.0(2)
C66 C61 C62 119.6(2)
C66 C61 P1 121.45(18)
C62 C61 P1 118.74(18)
C63 C62 C61 120.0(2)
C62 C63 C64 120.1(2)
C63 C64 C65 120.0(2)
C66 C65 C64 120.4(2)
C65 C66 C61 119.9(2)
C72 C71A C76 119.4(2)
C72 C71A P1 120.05(19)
C76 C71A P1 120.32(19)
C73 C72 C71A 120.0(3)
C72 C73 C74 120.2(3)
C75 C74 C73 120.1(3)
C74 C75 C76 120.2(3)
C75 C76 C71A 120.1(3)
C86 C81 C82 119.6(2)
C86 C81 P2 120.5(2)
C82 C81 P2 119.94(18)
C83 C82 C81 120.4(2)
C82 C83 C84 119.6(3)
C85 C84 C83 120.1(2)
C84 C85 C86 121.0(2)
C85 C86 C81 119.4(3)
C92 C91 C96 119.9(2)
C92 C91 P2 118.91(19)
C96 C91 P2 121.06(18)
C93 C92 C91 120.0(3)
C94 C93 C92 120.1(3)
C95 C94 C93 120.2(3)
C94 C95 C96 120.5(3)
C95 C96 C91 119.3(2)
C106 C101 C102 120.3(2)
C106 C101 P2 119.65(18)
C102 C101 P2 120.0(2)
C103 C102 C101 119.0(3)
C104 C103 C102 120.7(2)
C103 C104 C105 120.2(2)
C104 C105 C106 119.6(3)
C101 C106 C105 120.2(3)

loop_
_geom_bond_atom_site_label_1
_geom_bond_atom_site_label_2
_geom_bond_distance
C1 B3 1.506(6)
C1 B2 1.556(5)
C1 B5 1.773(5)
C1 Re4 2.262(3)
B2 B8 1.803(5)
B2 B7 1.831(5)
B2 B5 1.985(5)
B2 Re4 2.398(3)
B3 C6 1.706(5)
B3 B9 1.791(5)
B3 B5 2.062(7)
B3 Re4 2.429(4)
Re4 C43 1.921(3)
Re4 C41 1.924(3)
Re4 C42 1.947(3)
Re4 B10 2.327(3)
Re4 C6 2.362(3)
Re4 B7 2.442(3)
C41 O1 1.145(4)
C42 O2 1.146(3)
C43 O3 1.153(3)
B5 B11 1.810(5)
B5 B9 1.851(6)
B5 B8 1.885(6)
C6 B13 1.673(5)
C6 B9 1.740(5)
C6 B10 1.795(5)
B7 C71 1.605(4)
B7 B12 1.769(4)
B7 B8 1.790(4)
B7 B10 1.826(4)
B8 B11 1.725(5)
B8 B12 1.734(4)
B9 B11 1.744(5)
B9 B13 1.752(5)
B10 B12 1.781(5)
B10 B13 1.819(4)
B11 B12 1.786(4)
B11 B13 1.789(5)
B12 B13 1.785(4)
P1 N1 1.5833(19)
P1 C51 1.800(2)
P1 C61 1.803(2)
P1 C71A 1.806(2)
P2 N1 1.589(2)
P2 C81 1.799(3)
P2 C91 1.805(2)
P2 C101 1.811(2)
C51 C52 1.400(3)
C51 C56 1.404(3)
C52 C53 1.392(4)
C53 C54 1.384(4)
C54 C55 1.386(4)
C55 C56 1.385(3)
C61 C66 1.397(3)
C61 C62 1.401(3)
C62 C63 1.385(4)
C63 C64 1.388(4)
C64 C65 1.389(4)
C65 C66 1.383(3)
C71A C72 1.398(4)
C71A C76 1.399(3)
C72 C73 1.384(4)
C73 C74 1.394(5)
C74 C75 1.382(4)
C75 C76 1.386(4)
C81 C86 1.395(3)
C81 C82 1.402(4)
C82 C83 1.382(4)
C83 C84 1.394(4)
C84 C85 1.380(4)
C85 C86 1.386(4)
C91 C92 1.394(3)
C91 C96 1.401(4)
C92 C93 1.386(3)
C93 C94 1.386(4)
C94 C95 1.381(4)
C95 C96 1.393(4)
C101 C106 1.378(4)
C101 C102 1.402(3)
C102 C103 1.387(4)
C103 C104 1.380(4)
C104 C105 1.386(4)
C105 C106 1.396(4)
